data_1551035
loop_
_publ_author_name
'Kadota, Kentaro'
'Duong, Nghia Tuan'
'Nishiyama, Yusuke'
'Sivaniah, Easan'
'Kitagawa, Susumu'
'Horike, Satoshi'

_publ_section_title
;
 Borohydride-containing coordination polymers: synthesis, air stability
 and dehydrogenation
;
_journal_name_full 'Chemical Science'
_journal_paper_doi 10.1039/C9SC00731H
_journal_year 2019
_chemical_formula_sum 'C17 H23 B2 Mg N4'
_chemical_formula_weight 329.32
_space_group_crystal_system monoclinic
_space_group_IT_number 14
_space_group_name_Hall '-P 2yn'
_space_group_name_H-M_alt 'P 1 21/n 1'
_symmetry_space_group_name_Hall '-P 2yn'
_symmetry_space_group_name_H-M 'P 1 21/n 1'
_atom_sites_solution_hydrogens mixed
_audit_creation_method SHELXL-2017/1
_audit_update_record
;
2018-07-13 deposited with the CCDC.    2019-05-13 downloaded from the CCDC.
;
_cell_angle_alpha 90
_cell_angle_beta 96.792(4)
_cell_angle_gamma 90
_cell_formula_units_Z 4
_cell_length_a 9.5556(5)
_cell_length_b 17.7457(8)
_cell_length_c 11.4846(5)
_cell_measurement_reflns_used 8333
_cell_measurement_temperature 103(2)
_cell_measurement_theta_max 30.5260
_cell_measurement_theta_min 2.0650
_cell_volume 1933.79(16)
_computing_structure_refinement 'SHELXL-2017/1 (Sheldrick, 2017)'
_diffrn_ambient_temperature 103(2)
_diffrn_measured_fraction_theta_full 1.000
_diffrn_measured_fraction_theta_max 0.916
_diffrn_measurement_device_type 'XtaLAB AFC10 (RCD3): fixed-chi single'
_diffrn_radiation_type MoK\a
_diffrn_radiation_wavelength 0.71073
_diffrn_reflns_av_R_equivalents 0.0441
_diffrn_reflns_av_unetI/netI 0.0477
_diffrn_reflns_Laue_measured_fraction_full 1.000
_diffrn_reflns_Laue_measured_fraction_max 0.916
_diffrn_reflns_limit_h_max 13
_diffrn_reflns_limit_h_min -13
_diffrn_reflns_limit_k_max 25
_diffrn_reflns_limit_k_min -25
_diffrn_reflns_limit_l_max 15
_diffrn_reflns_limit_l_min -15
_diffrn_reflns_number 21980
_diffrn_reflns_point_group_measured_fraction_full 1.000
_diffrn_reflns_point_group_measured_fraction_max 0.916
_diffrn_reflns_theta_full 25.242
_diffrn_reflns_theta_max 31.063
_diffrn_reflns_theta_min 2.123
_exptl_absorpt_coefficient_mu 0.096
_exptl_crystal_colour colorless
_exptl_crystal_density_diffrn 1.131
_exptl_crystal_description needle
_exptl_crystal_F_000 700
_exptl_crystal_size_max 0.400
_exptl_crystal_size_mid 0.010
_exptl_crystal_size_min 0.010
_refine_diff_density_max 0.323
_refine_diff_density_min -0.219
_refine_diff_density_rms 0.046
_refine_ls_extinction_method none
_refine_ls_goodness_of_fit_ref 1.059
_refine_ls_hydrogen_treatment mixed
_refine_ls_matrix_type full
_refine_ls_number_parameters 250
_refine_ls_number_reflns 5679
_refine_ls_number_restraints 0
_refine_ls_restrained_S_all 1.059
_refine_ls_R_factor_all 0.0717
_refine_ls_R_factor_gt 0.0450
_refine_ls_shift/su_max 0.001
_refine_ls_shift/su_mean 0.000
_refine_ls_structure_factor_coef Fsqd
_refine_ls_weighting_details 'w=1/[\s^2^(Fo^2^)+(0.0589P)^2^+0.3055P] where P=(Fo^2^+2Fc^2^)/3'
_refine_ls_weighting_scheme calc
_refine_ls_wR_factor_gt 0.1149
_refine_ls_wR_factor_ref 0.1243
_reflns_Friedel_coverage 0.000
_reflns_number_gt 4069
_reflns_number_total 5679
_reflns_threshold_expression 'I > 2\s(I)'
_cod_data_source_file c9sc00731h2.cif
_cod_data_source_block Mgbpy
_cod_database_code 1551035
_shelx_shelxl_version_number 2017/1
_shelx_space_group_comment
;
The symmetry employed for this shelxl refinement is uniquely defined
by the following loop, which should always be used as a source of
symmetry information in preference to the above space-group names.
They are only intended as comments.
;
_shelx_estimated_absorpt_t_min 0.962
_shelx_estimated_absorpt_t_max 0.999

loop_
_space_group_symop_operation_xyz
'x, y, z'
'-x+1/2, y+1/2, -z+1/2'
'-x, -y, -z'
'x-1/2, -y-1/2, z-1/2'

loop_
_atom_site_label
_atom_site_type_symbol
_atom_site_fract_x
_atom_site_fract_y
_atom_site_fract_z
_atom_site_U_iso_or_equiv
_atom_site_adp_type
_atom_site_occupancy
_atom_site_site_symmetry_order
_atom_site_calc_flag
_atom_site_refinement_flags_posn
_atom_site_refinement_flags_adp
Mg1 Mg 0.51600(4) 0.30962(2) 0.91296(3) 0.02046(11) Uani 1 1 d . .
N1 N 0.70932(10) 0.37524(6) 0.94123(9) 0.0240(2) Uani 1 1 d . .
N2 N 0.52112(10) 0.31327(6) 0.72237(9) 0.0218(2) Uani 1 1 d . .
N3 N 0.50824(11) 0.30776(6) 0.10508(9) 0.0245(2) Uani 1 1 d . .
C1 C 0.94083(12) 0.47327(7) 0.98677(11) 0.0221(2) Uani 1 1 d . .
C2 C 0.51465(13) 0.31063(7) 0.47821(10) 0.0233(2) Uani 1 1 d . .
C3 C 0.52721(13) 0.24478(7) 0.16923(11) 0.0261(3) Uani 1 1 d . .
H3 H 0.539735 0.198693 0.129674 0.031 Uiso 1 1 calc R U
C4 C 0.52960(13) 0.24306(7) 0.28996(11) 0.0261(3) Uani 1 1 d . .
H4 H 0.544570 0.196925 0.331529 0.031 Uiso 1 1 calc R U
C5 C 0.41456(13) 0.35002(8) 0.53156(10) 0.0268(3) Uani 1 1 d . .
H5 H 0.342365 0.377272 0.485584 0.032 Uiso 1 1 calc R U
C6 C 0.61880(13) 0.27623(7) 0.67018(10) 0.0246(3) Uani 1 1 d . .
H6 H 0.691937 0.251016 0.718283 0.029 Uiso 1 1 calc R U
C7 C 0.42077(13) 0.34926(7) 0.65199(11) 0.0264(3) Uani 1 1 d . .
H7 H 0.350115 0.375682 0.687088 0.032 Uiso 1 1 calc R U
C8 C 0.61861(13) 0.27285(7) 0.55003(10) 0.0258(3) Uani 1 1 d . .
H8 H 0.688971 0.244926 0.516924 0.031 Uiso 1 1 calc R U
C9 C 0.50991(13) 0.30943(7) 0.34945(11) 0.0243(3) Uani 1 1 d . .
C10 C 0.73333(14) 0.43064(8) 0.86730(11) 0.0304(3) Uani 1 1 d . .
H10 H 0.669456 0.436599 0.797989 0.036 Uiso 1 1 calc R U
C11 C 0.91909(14) 0.41392(8) 1.06085(12) 0.0312(3) Uani 1 1 d . .
H11 H 0.983248 0.405511 1.129323 0.037 Uiso 1 1 calc R U
C12 C 0.80479(14) 0.36710(8) 1.03550(12) 0.0304(3) Uani 1 1 d . .
H12 H 0.792965 0.326744 1.087804 0.036 Uiso 1 1 calc R U
C13 C 0.48812(15) 0.37177(8) 0.16357(11) 0.0311(3) Uani 1 1 d . .
H13 H 0.474555 0.417257 0.120073 0.037 Uiso 1 1 calc R U
C14 C 0.84560(14) 0.47956(8) 0.88610(11) 0.0315(3) Uani 1 1 d . .
H14 H 0.857925 0.517663 0.830111 0.038 Uiso 1 1 calc R U
C15 C 0.48614(15) 0.37488(8) 0.28347(11) 0.0306(3) Uani 1 1 d . .
H15 H 0.468727 0.421241 0.320522 0.037 Uiso 1 1 calc R U
N4 N 0.7115(2) 0.46986(10) 0.58482(16) 0.0725(5) Uani 1 1 d . .
C16 C 0.7573(2) 0.47224(9) 0.49835(16) 0.0511(4) Uani 1 1 d . .
B1 B 0.29776(16) 0.38672(9) 0.90166(13) 0.0294(3) Uani 1 1 d . .
C17 C 0.8149(2) 0.47677(10) 0.38731(16) 0.0548(5) Uani 1 1 d . .
H17 H 0.739424 0.489137 0.324839 0.082 Uiso 1 1 calc R U
H17A H 0.856763 0.428184 0.370275 0.082 Uiso 1 1 calc R U
H17B H 0.887397 0.516057 0.391752 0.082 Uiso 1 1 calc R U
B2 B 0.55656(18) 0.17160(9) 0.90362(14) 0.0297(3) Uani 1 1 d . .
H2 H 0.5727(18) 0.1476(10) 0.8186(16) 0.052(5) Uiso 1 1 d . .
H2A H 0.5702(17) 0.1292(10) 0.9787(15) 0.045(5) Uiso 1 1 d . .
H2B H 0.4471(17) 0.2008(8) 0.9008(14) 0.035(4) Uiso 1 1 d . .
H2C H 0.6395(15) 0.2179(8) 0.9194(13) 0.028(4) Uiso 1 1 d . .
H2D H 0.4068(15) 0.4141(8) 0.9072(13) 0.035(4) Uiso 1 1 d . .
H2E H 0.3107(15) 0.3237(8) 0.8762(13) 0.030(4) Uiso 1 1 d . .
H2F H 0.2548(16) 0.3911(9) 0.9880(14) 0.040(4) Uiso 1 1 d . .
H2G H 0.2258(18) 0.4140(9) 0.8303(15) 0.049(5) Uiso 1 1 d . .

loop_
_atom_site_aniso_label
_atom_site_aniso_U_11
_atom_site_aniso_U_22
_atom_site_aniso_U_33
_atom_site_aniso_U_23
_atom_site_aniso_U_13
_atom_site_aniso_U_12
Mg1 0.0246(2) 0.0267(2) 0.00998(19) -0.00011(15) 0.00144(14) -0.00144(16)
N1 0.0274(5) 0.0270(5) 0.0171(5) -0.0005(4) 0.0007(4) -0.0020(4)
N2 0.0245(5) 0.0283(5) 0.0124(5) -0.0002(4) 0.0013(4) -0.0005(4)
N3 0.0303(5) 0.0301(6) 0.0132(5) 0.0005(4) 0.0024(4) -0.0005(4)
C1 0.0243(5) 0.0231(6) 0.0186(6) -0.0016(5) 0.0017(4) 0.0007(5)
C2 0.0283(6) 0.0297(6) 0.0119(5) -0.0011(5) 0.0020(4) -0.0026(5)
C3 0.0336(6) 0.0307(6) 0.0138(6) -0.0010(5) 0.0023(5) 0.0010(5)
C4 0.0332(6) 0.0317(6) 0.0132(6) 0.0014(5) 0.0018(4) 0.0009(5)
C5 0.0292(6) 0.0367(7) 0.0139(6) 0.0019(5) 0.0001(4) 0.0052(5)
C6 0.0248(6) 0.0348(7) 0.0137(5) 0.0006(5) 0.0007(4) 0.0025(5)
C7 0.0288(6) 0.0359(7) 0.0145(6) -0.0001(5) 0.0024(5) 0.0063(5)
C8 0.0273(6) 0.0354(7) 0.0149(6) -0.0007(5) 0.0038(4) 0.0039(5)
C9 0.0256(6) 0.0349(7) 0.0122(5) -0.0003(5) 0.0020(4) -0.0003(5)
C10 0.0362(7) 0.0354(7) 0.0175(6) 0.0038(5) -0.0055(5) -0.0081(6)
C11 0.0307(6) 0.0335(7) 0.0266(7) 0.0092(5) -0.0082(5) -0.0048(5)
C12 0.0314(6) 0.0321(7) 0.0257(7) 0.0098(5) -0.0047(5) -0.0054(5)
C13 0.0471(8) 0.0303(7) 0.0156(6) 0.0012(5) 0.0021(5) 0.0022(6)
C14 0.0402(7) 0.0338(7) 0.0187(6) 0.0061(5) -0.0042(5) -0.0116(6)
C15 0.0454(8) 0.0315(7) 0.0147(6) -0.0024(5) 0.0028(5) 0.0036(6)
N4 0.1178(15) 0.0554(10) 0.0431(10) 0.0099(8) 0.0043(10) -0.0214(10)
C16 0.0789(12) 0.0314(8) 0.0392(10) 0.0079(7) -0.0090(9) -0.0045(8)
B1 0.0308(7) 0.0383(8) 0.0195(7) 0.0014(6) 0.0051(6) 0.0075(6)
C17 0.0730(12) 0.0451(9) 0.0446(11) 0.0043(8) 0.0001(9) 0.0137(9)
B2 0.0429(9) 0.0264(7) 0.0193(7) -0.0014(6) 0.0018(6) -0.0016(6)

loop_
_atom_type_symbol
_atom_type_description
_atom_type_scat_dispersion_real
_atom_type_scat_dispersion_imag
_atom_type_scat_source
Mg Mg 0.0486 0.0363 'International Tables Vol C Tables 4.2.6.8 and 6.1.1.4'
C C 0.0033 0.0016 'International Tables Vol C Tables 4.2.6.8 and 6.1.1.4'
N N 0.0061 0.0033 'International Tables Vol C Tables 4.2.6.8 and 6.1.1.4'
B B 0.0013 0.0007 'International Tables Vol C Tables 4.2.6.8 and 6.1.1.4'
H H 0.0000 0.0000 'International Tables Vol C Tables 4.2.6.8 and 6.1.1.4'

loop_
_geom_angle_atom_site_label_1
_geom_angle_atom_site_label_2
_geom_angle_atom_site_label_3
_geom_angle
_geom_angle_site_symmetry_1
_geom_angle_site_symmetry_3
N1 Mg1 N2 90.82(4) . .
N1 Mg1 N3 89.26(4) . 1_556
N2 Mg1 N3 178.95(4) . 1_556
N1 Mg1 B2 113.59(5) . .
N2 Mg1 B2 87.94(5) . .
N3 Mg1 B2 92.98(5) 1_556 .
N1 Mg1 B1 113.93(5) . .
N2 Mg1 B1 92.82(5) . .
N3 Mg1 B1 86.19(5) 1_556 .
B2 Mg1 B1 132.45(6) . .
N1 Mg1 H2B 141.1(4) . .
N2 Mg1 H2B 90.3(4) . .
N3 Mg1 H2B 90.3(4) 1_556 .
B2 Mg1 H2B 27.7(4) . .
B1 Mg1 H2B 104.8(4) . .
N1 Mg1 H2C 86.8(4) . .
N2 Mg1 H2C 88.8(4) . .
N3 Mg1 H2C 92.3(4) 1_556 .
B2 Mg1 H2C 26.8(4) . .
B1 Mg1 H2C 159.2(4) . .
H2B Mg1 H2C 54.4(6) . .
N1 Mg1 H2D 86.7(4) . .
N2 Mg1 H2D 90.7(4) . .
N3 Mg1 H2D 88.3(4) 1_556 .
B2 Mg1 H2D 159.7(4) . .
B1 Mg1 H2D 27.3(4) . .
H2B Mg1 H2D 132.1(6) . .
H2C Mg1 H2D 173.5(6) . .
N1 Mg1 H2E 140.3(4) . .
N2 Mg1 H2E 85.5(4) . .
N3 Mg1 H2E 93.8(4) 1_556 .
B2 Mg1 H2E 105.8(4) . .
B1 Mg1 H2E 27.4(4) . .
H2B Mg1 H2E 78.5(6) . .
H2C Mg1 H2E 132.5(6) . .
H2D Mg1 H2E 53.9(6) . .
C10 N1 C12 116.20(11) . .
C10 N1 Mg1 120.37(8) . .
C12 N1 Mg1 123.26(9) . .
C6 N2 C7 116.78(10) . .
C6 N2 Mg1 122.02(8) . .
C7 N2 Mg1 121.08(8) . .
C3 N3 C13 116.62(11) . .
C3 N3 Mg1 122.81(8) . 1_554
C13 N3 Mg1 120.54(8) . 1_554
C11 C1 C14 116.19(11) . .
C11 C1 C1 121.86(14) . 3_767
C14 C1 C1 121.95(14) . 3_767
C5 C2 C8 117.68(11) . .
C5 C2 C9 120.68(11) . .
C8 C2 C9 121.64(11) . .
N3 C3 C4 123.68(12) . .
N3 C3 H3 118.2 . .
C4 C3 H3 118.2 . .
C3 C4 C9 119.21(12) . .
C3 C4 H4 120.4 . .
C9 C4 H4 120.4 . .
C7 C5 C2 119.30(11) . .
C7 C5 H5 120.3 . .
C2 C5 H5 120.3 . .
N2 C6 C8 123.35(11) . .
N2 C6 H6 118.3 . .
C8 C6 H6 118.3 . .
N2 C7 C5 123.56(11) . .
N2 C7 H7 118.2 . .
C5 C7 H7 118.2 . .
C6 C8 C2 119.31(11) . .
C6 C8 H8 120.3 . .
C2 C8 H8 120.3 . .
C4 C9 C15 117.65(11) . .
C4 C9 C2 121.13(11) . .
C15 C9 C2 121.21(11) . .
N1 C10 C14 123.59(12) . .
N1 C10 H10 118.2 . .
C14 C10 H10 118.2 . .
C12 C11 C1 120.15(12) . .
C12 C11 H11 119.9 . .
C1 C11 H11 119.9 . .
N1 C12 C11 123.65(12) . .
N1 C12 H12 118.2 . .
C11 C12 H12 118.2 . .
N3 C13 C15 123.47(12) . .
N3 C13 H13 118.3 . .
C15 C13 H13 118.3 . .
C10 C14 C1 120.10(12) . .
C10 C14 H14 119.9 . .
C1 C14 H14 119.9 . .
C13 C15 C9 119.32(12) . .
C13 C15 H15 120.3 . .
C9 C15 H15 120.3 . .
N4 C16 C17 178.9(2) . .
Mg1 B1 H2D 58.5(7) . .
Mg1 B1 H2E 51.1(7) . .
H2D B1 H2E 107.3(10) . .
Mg1 B1 H2F 112.6(8) . .
H2D B1 H2F 110.4(11) . .
H2E B1 H2F 110.4(11) . .
Mg1 B1 H2G 135.9(9) . .
H2D B1 H2G 109.6(11) . .
H2E B1 H2G 107.8(12) . .
H2F B1 H2G 111.2(12) . .
C16 C17 H17 109.5 . .
C16 C17 H17A 109.5 . .
H17 C17 H17A 109.5 . .
C16 C17 H17B 109.5 . .
H17 C17 H17B 109.5 . .
H17A C17 H17B 109.5 . .
Mg1 B2 H2 117.5(9) . .
Mg1 B2 H2A 128.5(9) . .
H2 B2 H2A 113.7(13) . .
Mg1 B2 H2B 54.4(7) . .
H2 B2 H2B 111.7(12) . .
H2A B2 H2B 109.7(11) . .
Mg1 B2 H2C 52.6(7) . .
H2 B2 H2C 104.7(11) . .
H2A B2 H2C 109.9(11) . .
H2B B2 H2C 106.8(10) . .

loop_
_geom_bond_atom_site_label_1
_geom_bond_atom_site_label_2
_geom_bond_distance
_geom_bond_site_symmetry_2
Mg1 N1 2.1754(11) .
Mg1 N2 2.1961(10) .
Mg1 N3 2.2166(11) 1_556
Mg1 B2 2.4840(16) .
Mg1 B1 2.4847(16) .
Mg1 H2B 2.039(15) .
Mg1 H2C 2.007(14) .
Mg1 H2D 2.124(15) .
Mg1 H2E 1.973(14) .
N1 C10 1.3364(16) .
N1 C12 1.3385(16) .
N2 C6 1.3397(15) .
N2 C7 1.3407(15) .
N3 C3 1.3391(16) .
N3 C13 1.3451(16) .
C1 C11 1.3850(17) .
C1 C14 1.3886(17) .
C1 C1 1.480(2) 3_767
C2 C5 1.3846(17) .
C2 C8 1.3868(17) .
C2 C9 1.4742(17) .
C3 C4 1.3844(17) .
C3 H3 0.9500 .
C4 C9 1.3856(18) .
C4 H4 0.9500 .
C5 C7 1.3774(16) .
C5 H5 0.9500 .
C6 C8 1.3810(16) .
C6 H6 0.9500 .
C7 H7 0.9500 .
C8 H8 0.9500 .
C9 C15 1.3906(18) .
C10 C14 1.3770(18) .
C10 H10 0.9500 .
C11 C12 1.3757(18) .
C11 H11 0.9500 .
C12 H12 0.9500 .
C13 C15 1.3804(17) .
C13 H13 0.9500 .
C14 H14 0.9500 .
C15 H15 0.9500 .
N4 C16 1.132(2) .
C16 C17 1.450(3) .
B1 H2D 1.144(15) .
B1 H2E 1.167(14) .
B1 H2F 1.119(16) .
B1 H2G 1.116(17) .
C17 H17 0.9800 .
C17 H17A 0.9800 .
C17 H17B 0.9800 .
B2 H2 1.093(18) .
B2 H2A 1.140(17) .
B2 H2B 1.165(16) .
B2 H2C 1.141(14) .

loop_
_geom_torsion_atom_site_label_1
_geom_torsion_atom_site_label_2
_geom_torsion_atom_site_label_3
_geom_torsion_atom_site_label_4
_geom_torsion
_geom_torsion_site_symmetry_1
C13 N3 C3 C4 -1.25(18) .
Mg1 N3 C3 C4 176.73(9) 1_554
N3 C3 C4 C9 0.76(19) .
C8 C2 C5 C7 -0.93(19) .
C9 C2 C5 C7 179.17(12) .
C7 N2 C6 C8 -1.07(18) .
Mg1 N2 C6 C8 175.02(10) .
C6 N2 C7 C5 -0.32(19) .
Mg1 N2 C7 C5 -176.45(10) .
C2 C5 C7 N2 1.3(2) .
N2 C6 C8 C2 1.41(19) .
C5 C2 C8 C6 -0.35(18) .
C9 C2 C8 C6 179.54(12) .
C3 C4 C9 C15 1.06(18) .
C3 C4 C9 C2 -178.67(11) .
C5 C2 C9 C4 -135.46(13) .
C8 C2 C9 C4 44.66(18) .
C5 C2 C9 C15 44.83(18) .
C8 C2 C9 C15 -135.06(14) .
C12 N1 C10 C14 -2.4(2) .
Mg1 N1 C10 C14 172.91(11) .
C14 C1 C11 C12 -2.7(2) .
C1 C1 C11 C12 177.53(15) 3_767
C10 N1 C12 C11 2.9(2) .
Mg1 N1 C12 C11 -172.34(11) .
C1 C11 C12 N1 -0.3(2) .
C3 N3 C13 C15 -0.10(19) .
Mg1 N3 C13 C15 -178.13(10) 1_554
N1 C10 C14 C1 -0.6(2) .
C11 C1 C14 C10 3.1(2) .
C1 C1 C14 C10 -177.14(15) 3_767
N3 C13 C15 C9 1.9(2) .
C4 C9 C15 C13 -2.29(19) .
C2 C9 C15 C13 177.43(12) .
